data_7004450
loop_
_publ_author_name
'Burrows, Andrew D.'
'Frost, Christopher G.'
'Mahon, Mary F.'
'Winsper, Melanie'
'Richardson, Christopher'
'Attfield, J. Paul'
'Rodgers, Jennifer A.'

_publ_section_title
;
 Subtle structural variation in copper metal-organic frameworks:
 syntheses, structures, magnetic properties and catalytic behaviour
;
_journal_issue 47
_journal_name_full 'Dalton Transactions'
_journal_page_first 6788
_journal_page_last 6795
_journal_paper_doi 10.1039/b807063f
_journal_year 2008
_chemical_formula_sum 'C48 H52 Cu4 N4 O24'
_chemical_formula_weight 1323.14
_chemical_name_systematic
;
?
;
_space_group_IT_number 14
_symmetry_cell_setting monoclinic
_symmetry_space_group_name_Hall '-P 2ybc'
_symmetry_space_group_name_H-M 'P 1 21/c 1'
_atom_sites_solution_hydrogens geom
_atom_sites_solution_primary direct
_atom_sites_solution_secondary difmap
_audit_creation_method SHELXL-97
_cell_angle_alpha 90.00
_cell_angle_beta 90.025(1)
_cell_angle_gamma 90.00
_cell_formula_units_Z 4
_cell_length_a 15.7640(1)
_cell_length_b 32.5740(3)
_cell_length_c 10.4820(2)
_cell_measurement_reflns_used 275102
_cell_measurement_temperature 150(2)
_cell_measurement_theta_max 30.034
_cell_measurement_theta_min 2.910
_cell_volume 5382.47(12)
_computing_cell_refinement 'HKL Scalepack (Otwinowski & Minor 1997)'
_computing_data_reduction 'Denzo & Scalepack (Otwinowski & Minor, 1997)'
_computing_molecular_graphics 'ORTEX (P.McArdle, 1995)'
_computing_publication_material 'SHELXL-97/2 (Sheldrick,1997)'
_computing_structure_refinement 'SHELXL-97 (Sheldrick, 1997)'
_computing_structure_solution 'SHELXS-97 (Sheldrick, 1990)'
_diffrn_ambient_temperature 150(2)
_diffrn_measured_fraction_theta_full 0.994
_diffrn_measured_fraction_theta_max 0.994
_diffrn_measurement_device_type KappaCCD
_diffrn_measurement_method KappaCCD
_diffrn_radiation_monochromator graphite
_diffrn_radiation_source 'fine-focus sealed tube'
_diffrn_radiation_type MoK\a
_diffrn_radiation_wavelength 0.71073
_diffrn_reflns_av_R_equivalents 0.0951
_diffrn_reflns_av_sigmaI/netI 0.0938
_diffrn_reflns_limit_h_max 21
_diffrn_reflns_limit_h_min -21
_diffrn_reflns_limit_k_max 44
_diffrn_reflns_limit_k_min -44
_diffrn_reflns_limit_l_max 14
_diffrn_reflns_limit_l_min -14
_diffrn_reflns_number 69596
_diffrn_reflns_theta_full 29.00
_diffrn_reflns_theta_max 29.00
_diffrn_reflns_theta_min 3.60
_exptl_absorpt_coefficient_mu 1.647
_exptl_absorpt_correction_T_max 0.85
_exptl_absorpt_correction_T_min 0.77
_exptl_absorpt_correction_type multi-scan
_exptl_absorpt_process_details
;
multi-scan from symmetry-related measurements
Sortav (Blessing 1995)
;
_exptl_crystal_colour Blue/green
_exptl_crystal_density_diffrn 1.633
_exptl_crystal_density_method 'not measured'
_exptl_crystal_description Block
_exptl_crystal_F_000 2704
_exptl_crystal_size_max 0.20
_exptl_crystal_size_mid 0.15
_exptl_crystal_size_min 0.15
_refine_diff_density_max 0.891
_refine_diff_density_min -0.748
_refine_diff_density_rms 0.134
_refine_ls_extinction_method none
_refine_ls_goodness_of_fit_ref 1.055
_refine_ls_hydrogen_treatment constr
_refine_ls_matrix_type full
_refine_ls_number_parameters 734
_refine_ls_number_reflns 14249
_refine_ls_number_restraints 0
_refine_ls_restrained_S_all 1.055
_refine_ls_R_factor_all 0.1198
_refine_ls_R_factor_gt 0.0554
_refine_ls_shift/su_max 0.000
_refine_ls_shift/su_mean 0.000
_refine_ls_structure_factor_coef Fsqd
_refine_ls_weighting_details 'calc w=1/[\s^2^(Fo^2^)+(0.0343P)^2^+6.8633P] where P=(Fo^2^+2Fc^2^)/3'
_refine_ls_weighting_scheme calc
_refine_ls_wR_factor_gt 0.0959
_refine_ls_wR_factor_ref 0.1168
_reflns_number_gt 8746
_reflns_number_total 14249
_reflns_threshold_expression >2sigma(I)
_cod_data_source_file b807063f.txt
_cod_data_source_block compound6_k06adb10
_cod_depositor_comments
;
The following automatic conversions were performed:
'_symmetry_cell_setting' value 'Monoclinic' changed to 'monoclinic'
according to '/home/saulius/struct/CIF-dictionaries/cif_core.dic'
dictionary named 'cif_core.dic' version 2.4.1 from
2010-06-29.

'_exptl_absorpt_correction_type' value 'Multi-Scan' changed
to 'multi-scan' according to
'/home/saulius/struct/CIF-dictionaries/cif_core.dic' dictionary named
'cif_core.dic' version 2.4.1 from 2010-06-29.

Automatic conversion script
Id: cif_fix_enum 1527 2010-12-29 10:47:43Z saulius 
;
_cod_original_sg_symbol_H-M P21/c
_cod_database_code 7004450

loop_
_symmetry_equiv_pos_as_xyz
'x, y, z'
'-x, y+1/2, -z+1/2'
'-x, -y, -z'
'x, -y-1/2, z-1/2'

loop_
_atom_site_label
_atom_site_type_symbol
_atom_site_fract_x
_atom_site_fract_y
_atom_site_fract_z
_atom_site_U_iso_or_equiv
_atom_site_adp_type
_atom_site_occupancy
_atom_site_symmetry_multiplicity
_atom_site_calc_flag
_atom_site_refinement_flags
_atom_site_disorder_assembly
_atom_site_disorder_group
Cu1 Cu 0.20773(4) 0.100548(19) -0.05340(6) 0.01505(14) Uani 1 1 d . . .
Cu2 Cu 0.21348(4) 0.159797(18) 0.11659(6) 0.01493(14) Uani 1 1 d . . .
Cu3 Cu 0.70818(4) 0.099223(19) -0.37803(6) 0.01591(15) Uani 1 1 d . . .
Cu4 Cu 0.71574(4) 0.157498(19) -0.55157(6) 0.01558(15) Uani 1 1 d . . .
O1 O 0.1269(2) 0.07037(12) 0.0543(4) 0.0235(9) Uani 1 1 d . . .
O2 O 0.1253(2) 0.12278(12) 0.1923(4) 0.0234(9) Uani 1 1 d . . .
O3 O 0.2836(3) 0.13853(10) -0.1431(3) 0.0213(8) Uani 1 1 d . . .
O4 O 0.3008(2) 0.18629(11) 0.0100(3) 0.0215(9) Uani 1 1 d . . .
O5 O 0.3042(2) 0.07773(12) 0.0419(4) 0.0250(10) Uani 1 1 d . . .
O6 O 0.3019(2) 0.12597(12) 0.1938(3) 0.0228(9) Uani 1 1 d . . .
O7 O 0.1105(2) 0.13283(13) -0.1185(4) 0.0209(9) Uani 1 1 d . . .
O8 O 0.1230(2) 0.18565(12) 0.0174(4) 0.0224(9) Uani 1 1 d . . .
O9 O 0.2147(3) 0.05938(11) -0.2141(3) 0.0230(9) Uani 1 1 d . . .
O10 O 0.2076(2) 0.19920(11) 0.2831(3) 0.0231(9) Uani 1 1 d . . .
O11 O -0.0332(2) 0.13179(12) 0.2966(4) 0.0242(10) Uani 1 1 d . . .
O12 O 0.4647(2) 0.13012(14) -0.1735(4) 0.0284(11) Uani 1 1 d . . .
O13 O 0.6106(2) 0.13230(13) -0.3140(4) 0.0220(10) Uani 1 1 d . . .
O14 O 0.6275(2) 0.18474(11) -0.4506(4) 0.0209(9) Uani 1 1 d . . .
O15 O 0.8046(2) 0.07517(11) -0.4663(4) 0.0218(9) Uani 1 1 d . . .
O16 O 0.8018(2) 0.12194(12) -0.6249(3) 0.0247(9) Uani 1 1 d . . .
O17 O 0.7845(3) 0.13770(11) -0.2914(3) 0.0236(8) Uani 1 1 d . . .
O18 O 0.8041(2) 0.18364(12) -0.4478(4) 0.0232(10) Uani 1 1 d . . .
O19 O 0.6264(2) 0.07010(12) -0.4876(4) 0.0254(10) Uani 1 1 d . . .
O20 O 0.6250(2) 0.12259(12) -0.6258(4) 0.0212(9) Uani 1 1 d . . .
O21 O 0.7132(3) 0.05849(11) -0.2165(4) 0.0247(9) Uani 1 1 d . . .
O22 O 0.7137(2) 0.19642(11) -0.7211(3) 0.0233(9) Uani 1 1 d . . .
O23 O 0.4690(2) 0.13449(12) 0.2673(4) 0.0213(9) Uani 1 1 d . . .
O24 O 0.9632(2) 0.12879(13) -0.2570(4) 0.0220(10) Uani 1 1 d . . .
N1 N 0.2236(3) 0.06139(16) -0.4307(5) 0.0336(13) Uani 1 1 d . . .
N2 N 0.1542(3) 0.19603(15) 0.4850(5) 0.0290(12) Uani 1 1 d . . .
N3 N 0.7187(4) 0.05640(16) -0.0011(5) 0.0383(13) Uani 1 1 d . . .
N4 N 0.6581(3) 0.19557(16) -0.9214(5) 0.0294(13) Uani 1 1 d . . .
C1 C 0.0988(3) 0.08889(18) 0.1509(6) 0.0208(13) Uani 1 1 d . . .
C2 C 0.0291(4) 0.06819(17) 0.2248(7) 0.0275(14) Uani 1 1 d . . .
C3 C 0.0281(4) 0.0253(2) 0.2278(8) 0.054(2) Uani 1 1 d . . .
H3 H 0.0670 0.0102 0.1771 0.065 Uiso 1 1 calc R . .
C4 C -0.0300(5) 0.0047(2) 0.3054(10) 0.089(4) Uani 1 1 d . . .
H4 H -0.0281 -0.0244 0.3115 0.107 Uiso 1 1 calc R . .
C5 C -0.0900(4) 0.0262(2) 0.3728(9) 0.063(3) Uani 1 1 d . . .
H5 H -0.1283 0.0119 0.4268 0.076 Uiso 1 1 calc R . .
C6 C -0.0954(4) 0.06865(19) 0.3632(6) 0.0280(15) Uani 1 1 d . . .
C7 C -0.0335(3) 0.09009(18) 0.2919(6) 0.0208(13) Uani 1 1 d . . .
C8 C -0.0642(4) 0.1511(2) 0.1828(7) 0.0402(18) Uani 1 1 d . . .
H8A H -0.0431 0.1363 0.1079 0.060 Uiso 1 1 calc R . .
H8B H -0.0443 0.1796 0.1798 0.060 Uiso 1 1 calc R . .
H8C H -0.1264 0.1507 0.1828 0.060 Uiso 1 1 calc R . .
C9 C 0.3177(3) 0.17075(17) -0.0951(6) 0.0184(13) Uani 1 1 d . . .
C10 C 0.3821(3) 0.19115(16) -0.1813(5) 0.0176(12) Uani 1 1 d . . .
C11 C 0.3708(3) 0.23115(19) -0.2198(5) 0.0274(14) Uani 1 1 d . . .
H11 H 0.3249 0.2467 -0.1864 0.033 Uiso 1 1 calc R . .
C12 C 0.4255(3) 0.2489(2) -0.3066(6) 0.0286(15) Uani 1 1 d . . .
H12 H 0.4159 0.2761 -0.3364 0.034 Uiso 1 1 calc R . .
C13 C 0.4944(3) 0.22664(18) -0.3496(6) 0.0274(14) Uani 1 1 d . . .
H13 H 0.5319 0.2390 -0.4091 0.033 Uiso 1 1 calc R . .
C14 C 0.5108(3) 0.18673(17) -0.3088(5) 0.0186(12) Uani 1 1 d . . .
C15 C 0.4536(3) 0.16856(17) -0.2233(5) 0.0196(13) Uani 1 1 d . . .
C16 C 0.4397(4) 0.0966(2) -0.2509(7) 0.0400(18) Uani 1 1 d . . .
H16A H 0.3795 0.0993 -0.2726 0.060 Uiso 1 1 calc R . .
H16B H 0.4489 0.0709 -0.2044 0.060 Uiso 1 1 calc R . .
H16C H 0.4736 0.0965 -0.3293 0.060 Uiso 1 1 calc R . .
C17 C 0.5900(3) 0.16603(18) -0.3598(6) 0.0204(13) Uani 1 1 d . . .
C18 C 0.3299(3) 0.09425(18) 0.1421(5) 0.0180(12) Uani 1 1 d . . .
C19 C 0.3987(3) 0.07163(17) 0.2127(6) 0.0201(13) Uani 1 1 d . . .
C20 C 0.3930(3) 0.02955(18) 0.2199(6) 0.0253(13) Uani 1 1 d . . .
H20 H 0.3496 0.0157 0.1740 0.030 Uiso 1 1 calc R . .
C21 C 0.4495(3) 0.00699(19) 0.2933(6) 0.0289(14) Uani 1 1 d . . .
H21 H 0.4447 -0.0220 0.2989 0.035 Uiso 1 1 calc R . .
C22 C 0.5132(3) 0.02759(17) 0.3581(5) 0.0222(13) Uani 1 1 d . . .
H22 H 0.5517 0.0123 0.4093 0.027 Uiso 1 1 calc R . .
C23 C 0.5225(3) 0.06988(17) 0.3505(5) 0.0181(12) Uani 1 1 d . . .
C24 C 0.4632(3) 0.09236(17) 0.2789(5) 0.0186(12) Uani 1 1 d . . .
C25 C 0.4403(4) 0.15680(19) 0.3780(6) 0.0332(15) Uani 1 1 d . . .
H25A H 0.3786 0.1601 0.3741 0.050 Uiso 1 1 calc R . .
H25B H 0.4673 0.1839 0.3799 0.050 Uiso 1 1 calc R . .
H25C H 0.4556 0.1416 0.4554 0.050 Uiso 1 1 calc R . .
C26 C 0.1924(4) 0.07224(18) -0.3195(6) 0.0291(15) Uani 1 1 d . . .
H26 H 0.1481 0.0920 -0.3205 0.035 Uiso 1 1 calc R . .
C27 C 0.1937(5) 0.0783(2) -0.5500(6) 0.059(2) Uani 1 1 d . . .
H27A H 0.1405 0.0931 -0.5356 0.088 Uiso 1 1 calc R . .
H27B H 0.1841 0.0560 -0.6111 0.088 Uiso 1 1 calc R . .
H27C H 0.2363 0.0972 -0.5842 0.088 Uiso 1 1 calc R . .
C28 C 0.2927(5) 0.03205(19) -0.4399(6) 0.0428(16) Uani 1 1 d . . .
H28A H 0.3085 0.0227 -0.3542 0.064 Uiso 1 1 calc R . .
H28B H 0.3417 0.0452 -0.4805 0.064 Uiso 1 1 calc R . .
H28C H 0.2746 0.0085 -0.4911 0.064 Uiso 1 1 calc R . .
C29 C 0.1496(4) 0.19113(18) 0.3603(6) 0.0247(14) Uani 1 1 d . . .
H29 H 0.0981 0.1806 0.3264 0.030 Uiso 1 1 calc R . .
C30 C 0.0821(4) 0.1856(2) 0.5677(7) 0.0423(19) Uani 1 1 d . . .
H30A H 0.0350 0.1755 0.5153 0.063 Uiso 1 1 calc R . .
H30B H 0.0639 0.2101 0.6146 0.063 Uiso 1 1 calc R . .
H30C H 0.0992 0.1642 0.6283 0.063 Uiso 1 1 calc R . .
C31 C 0.2287(4) 0.2109(2) 0.5466(6) 0.0491(19) Uani 1 1 d . . .
H31A H 0.2468 0.1912 0.6118 0.074 Uiso 1 1 calc R . .
H31B H 0.2165 0.2374 0.5868 0.074 Uiso 1 1 calc R . .
H31C H 0.2740 0.2143 0.4835 0.074 Uiso 1 1 calc R . .
C32 C 0.8320(3) 0.09052(19) -0.5706(6) 0.0216(13) Uani 1 1 d . . .
C33 C 0.8199(3) 0.16850(18) -0.3399(6) 0.0178(12) Uani 1 1 d . . .
C34 C 0.8837(3) 0.19025(17) -0.2582(5) 0.0199(12) Uani 1 1 d . . .
C35 C 0.8712(3) 0.23073(17) -0.2227(5) 0.0242(14) Uani 1 1 d . . .
H35 H 0.8249 0.2458 -0.2573 0.029 Uiso 1 1 calc R . .
C36 C 0.9257(3) 0.24929(19) -0.1374(6) 0.0289(15) Uani 1 1 d . . .
H36 H 0.9165 0.2770 -0.1123 0.035 Uiso 1 1 calc R . .
C37 C 0.9938(3) 0.22753(17) -0.0883(5) 0.0226(13) Uani 1 1 d . . .
H37 H 1.0306 0.2403 -0.0286 0.027 Uiso 1 1 calc R . .
C38 C 1.0089(3) 0.18688(16) -0.1258(5) 0.0166(12) Uani 1 1 d . . .
C39 C 0.9526(3) 0.16782(17) -0.2091(5) 0.0178(12) Uani 1 1 d . . .
C40 C 0.9366(4) 0.09602(18) -0.1729(7) 0.0330(15) Uani 1 1 d . . .
H40A H 0.9854 0.0863 -0.1235 0.050 Uiso 1 1 calc R . .
H40B H 0.9136 0.0733 -0.2236 0.050 Uiso 1 1 calc R . .
H40C H 0.8929 0.1062 -0.1146 0.050 Uiso 1 1 calc R . .
C41 C 0.5972(3) 0.08944(18) -0.5830(6) 0.0180(13) Uani 1 1 d . . .
C42 C 0.6915(4) 0.07070(19) -0.1116(6) 0.0312(15) Uani 1 1 d . . .
H42 H 0.6515 0.0925 -0.1091 0.037 Uiso 1 1 calc R . .
C43 C 0.6884(7) 0.0734(3) 0.1215(7) 0.092(4) Uani 1 1 d . . .
H43A H 0.7370 0.0830 0.1717 0.137 Uiso 1 1 calc R . .
H43B H 0.6582 0.0520 0.1691 0.137 Uiso 1 1 calc R . .
H43C H 0.6499 0.0964 0.1051 0.137 Uiso 1 1 calc R . .
C44 C 0.7835(5) 0.02428(19) 0.0042(6) 0.0448(17) Uani 1 1 d . . .
H44A H 0.7997 0.0165 -0.0827 0.067 Uiso 1 1 calc R . .
H44B H 0.7608 0.0003 0.0490 0.067 Uiso 1 1 calc R . .
H44C H 0.8334 0.0346 0.0498 0.067 Uiso 1 1 calc R . .
C45 C 0.6549(4) 0.18995(17) -0.7961(6) 0.0244(14) Uani 1 1 d . . .
H45 H 0.6031 0.1801 -0.7613 0.029 Uiso 1 1 calc R . .
C46 C 0.5870(4) 0.1858(2) -1.0034(6) 0.0441(19) Uani 1 1 d . . .
H46A H 0.5408 0.1743 -0.9521 0.066 Uiso 1 1 calc R . .
H46B H 0.6047 0.1657 -1.0676 0.066 Uiso 1 1 calc R . .
H46C H 0.5673 0.2108 -1.0461 0.066 Uiso 1 1 calc R . .
C47 C 0.7353(4) 0.2103(2) -0.9821(6) 0.0454(19) Uani 1 1 d . . .
H47A H 0.7268 0.2385 -1.0119 0.068 Uiso 1 1 calc R . .
H47B H 0.7492 0.1926 -1.0549 0.068 Uiso 1 1 calc R . .
H47C H 0.7821 0.2096 -0.9205 0.068 Uiso 1 1 calc R . .
C76 C 0.0863(3) 0.16627(17) -0.0709(5) 0.0169(12) Uani 1 1 d . . .

loop_
_atom_site_aniso_label
_atom_site_aniso_U_11
_atom_site_aniso_U_22
_atom_site_aniso_U_33
_atom_site_aniso_U_23
_atom_site_aniso_U_13
_atom_site_aniso_U_12
Cu1 0.0097(3) 0.0186(3) 0.0169(4) -0.0007(3) -0.0018(3) 0.0005(3)
Cu2 0.0096(3) 0.0199(3) 0.0153(4) -0.0005(3) -0.0018(3) 0.0007(3)
Cu3 0.0098(3) 0.0212(4) 0.0167(4) 0.0013(3) -0.0020(3) -0.0002(3)
Cu4 0.0100(3) 0.0210(4) 0.0158(4) 0.0009(3) -0.0013(3) -0.0013(3)
O1 0.023(2) 0.022(2) 0.025(2) -0.0023(19) 0.0079(19) -0.0013(17)
O2 0.020(2) 0.026(2) 0.025(2) -0.0022(19) 0.0042(18) -0.0054(17)
O3 0.0176(17) 0.026(2) 0.021(2) -0.0026(15) 0.000(2) -0.003(2)
O4 0.015(2) 0.029(2) 0.020(2) -0.0038(17) 0.0021(17) -0.0019(16)
O5 0.020(2) 0.030(2) 0.026(2) -0.0005(19) -0.0074(18) 0.0052(17)
O6 0.016(2) 0.029(2) 0.023(2) -0.0010(17) -0.0050(16) 0.0035(17)
O7 0.0165(18) 0.021(2) 0.026(3) -0.004(2) -0.0061(17) 0.0055(15)
O8 0.0176(19) 0.027(2) 0.023(2) -0.0021(18) -0.0100(17) 0.0038(16)
O9 0.031(2) 0.022(2) 0.016(2) -0.0022(16) -0.0016(18) 0.0027(18)
O10 0.0222(19) 0.028(2) 0.019(2) -0.0051(17) 0.0041(18) -0.0036(18)
O11 0.020(2) 0.020(2) 0.033(3) -0.003(2) 0.0040(18) 0.0002(16)
O12 0.020(2) 0.027(3) 0.038(3) 0.007(2) 0.005(2) 0.0008(17)
O13 0.0166(18) 0.030(3) 0.020(2) 0.003(2) 0.0031(17) 0.0066(17)
O14 0.0215(19) 0.023(2) 0.018(2) -0.0006(19) 0.0095(17) 0.0010(16)
O15 0.017(2) 0.024(2) 0.024(2) 0.0077(17) 0.0043(16) -0.0006(15)
O16 0.012(2) 0.045(3) 0.016(2) 0.0047(19) 0.0041(16) -0.0009(18)
O17 0.0167(17) 0.026(2) 0.028(2) 0.0064(16) -0.011(2) -0.008(2)
O18 0.021(2) 0.026(2) 0.023(2) -0.0007(18) -0.0057(18) -0.0077(16)
O19 0.026(2) 0.026(2) 0.025(2) 0.0022(18) -0.0120(18) -0.0059(17)
O20 0.0139(18) 0.028(2) 0.022(2) 0.0044(19) -0.0084(17) -0.0038(16)
O21 0.026(2) 0.028(2) 0.020(2) 0.0009(18) 0.002(2) -0.004(2)
O22 0.0210(19) 0.027(2) 0.022(2) 0.0074(16) -0.0052(18) -0.0034(18)
O23 0.022(2) 0.016(2) 0.027(2) 0.0017(19) -0.0050(18) -0.0011(16)
O24 0.020(2) 0.017(2) 0.030(3) -0.0068(19) -0.0029(19) 0.0025(15)
N1 0.043(3) 0.037(3) 0.020(3) 0.001(2) -0.003(3) 0.007(3)
N2 0.032(3) 0.026(3) 0.029(3) 0.002(2) 0.006(3) -0.001(2)
N3 0.065(4) 0.028(3) 0.022(3) 0.002(2) 0.006(3) 0.004(3)
N4 0.039(3) 0.029(3) 0.021(3) -0.001(3) -0.006(3) -0.003(2)
C1 0.012(3) 0.020(3) 0.030(4) 0.000(3) 0.003(3) 0.001(2)
C2 0.023(3) 0.021(3) 0.038(4) -0.002(3) 0.005(3) 0.002(2)
C3 0.049(4) 0.024(4) 0.089(6) -0.001(4) 0.050(4) 0.003(3)
C4 0.081(6) 0.017(4) 0.169(10) -0.003(5) 0.096(6) 0.002(4)
C5 0.043(4) 0.032(4) 0.114(7) 0.005(5) 0.054(5) 0.002(3)
C6 0.021(3) 0.023(3) 0.040(4) -0.003(3) 0.009(3) 0.001(2)
C7 0.018(3) 0.022(3) 0.023(3) -0.005(3) 0.001(2) 0.000(2)
C8 0.037(4) 0.036(4) 0.048(5) 0.020(4) 0.013(3) 0.010(3)
C9 0.009(2) 0.018(3) 0.028(4) 0.007(3) -0.002(2) 0.000(2)
C10 0.018(3) 0.016(3) 0.019(3) -0.004(2) -0.003(2) -0.002(2)
C11 0.019(3) 0.038(4) 0.025(4) -0.004(3) 0.003(3) 0.006(3)
C12 0.027(3) 0.026(4) 0.033(4) 0.004(3) 0.006(3) 0.003(3)
C13 0.025(3) 0.027(4) 0.030(4) 0.004(3) 0.004(3) 0.003(3)
C14 0.015(2) 0.023(3) 0.018(3) -0.001(2) 0.001(2) -0.003(2)
C15 0.021(3) 0.017(3) 0.020(3) -0.001(3) -0.002(2) 0.002(2)
C16 0.029(3) 0.026(4) 0.065(5) -0.005(4) 0.011(3) -0.004(3)
C17 0.015(3) 0.018(3) 0.028(4) -0.001(3) -0.004(2) -0.001(2)
C18 0.011(2) 0.028(3) 0.014(3) 0.000(3) 0.000(2) -0.004(2)
C19 0.015(3) 0.020(3) 0.025(3) 0.001(3) -0.002(2) 0.004(2)
C20 0.015(3) 0.023(3) 0.038(4) -0.005(3) -0.010(2) -0.002(2)
C21 0.030(3) 0.018(3) 0.038(4) 0.004(3) -0.013(3) -0.005(2)
C22 0.016(2) 0.023(3) 0.027(3) 0.004(3) -0.008(2) 0.003(2)
C23 0.013(2) 0.020(3) 0.021(3) 0.002(2) -0.003(2) -0.001(2)
C24 0.011(2) 0.022(3) 0.022(3) 0.003(3) 0.002(2) 0.000(2)
C25 0.028(3) 0.028(4) 0.044(4) -0.005(3) -0.013(3) 0.000(2)
C26 0.037(4) 0.022(3) 0.028(4) -0.003(3) -0.004(3) 0.002(3)
C27 0.083(6) 0.075(6) 0.018(4) -0.003(4) 0.003(4) 0.026(5)
C28 0.043(3) 0.045(4) 0.040(4) -0.009(3) 0.005(4) 0.012(4)
C29 0.028(3) 0.024(3) 0.022(4) -0.006(3) 0.002(3) 0.003(3)
C30 0.052(4) 0.038(4) 0.036(5) 0.009(3) 0.016(3) 0.013(3)
C31 0.055(5) 0.056(5) 0.036(4) -0.010(4) -0.008(4) 0.001(4)
C32 0.012(3) 0.023(3) 0.029(4) -0.004(3) 0.002(2) -0.001(2)
C33 0.013(2) 0.023(3) 0.017(3) 0.002(2) -0.004(2) 0.006(2)
C34 0.015(3) 0.025(3) 0.020(3) 0.002(3) -0.007(2) 0.003(2)
C35 0.013(3) 0.021(3) 0.039(4) -0.002(3) -0.004(2) 0.004(2)
C36 0.032(3) 0.019(3) 0.035(4) -0.004(3) -0.002(3) 0.001(2)
C37 0.019(3) 0.024(3) 0.025(3) -0.003(3) -0.006(2) -0.003(2)
C38 0.015(2) 0.017(3) 0.018(3) 0.003(2) -0.001(2) 0.000(2)
C39 0.013(2) 0.019(3) 0.021(3) 0.002(2) -0.004(2) -0.001(2)
C40 0.027(3) 0.019(3) 0.054(5) -0.001(3) -0.009(3) 0.002(2)
C41 0.013(2) 0.019(3) 0.021(3) -0.003(3) -0.002(2) 0.003(2)
C42 0.037(4) 0.027(4) 0.029(4) 0.005(3) 0.004(3) 0.005(3)
C43 0.152(10) 0.089(8) 0.033(5) -0.004(5) 0.018(6) 0.043(7)
C44 0.052(4) 0.047(4) 0.036(4) 0.010(3) -0.007(4) 0.017(4)
C45 0.020(3) 0.025(3) 0.028(4) 0.004(3) 0.001(3) -0.002(2)
C46 0.048(4) 0.050(5) 0.034(4) -0.006(4) -0.022(3) 0.006(3)
C47 0.047(4) 0.059(5) 0.030(4) 0.009(4) 0.003(3) -0.008(3)
C76 0.011(2) 0.022(3) 0.017(3) 0.004(3) -0.003(2) -0.005(2)

loop_
_atom_type_symbol
_atom_type_description
_atom_type_scat_dispersion_real
_atom_type_scat_dispersion_imag
_atom_type_scat_source
C C 0.0033 0.0016 'International Tables Vol C Tables 4.2.6.8 and 6.1.1.4'
H H 0.0000 0.0000 'International Tables Vol C Tables 4.2.6.8 and 6.1.1.4'
N N 0.0061 0.0033 'International Tables Vol C Tables 4.2.6.8 and 6.1.1.4'
O O 0.0106 0.0060 'International Tables Vol C Tables 4.2.6.8 and 6.1.1.4'
Cu Cu 0.3201 1.2651 'International Tables Vol C Tables 4.2.6.8 and 6.1.1.4'

loop_
_geom_angle_atom_site_label_1
_geom_angle_atom_site_label_2
_geom_angle_atom_site_label_3
_geom_angle
_geom_angle_site_symmetry_1
_geom_angle_site_symmetry_3
_geom_angle_publ_flag
O3 Cu1 O5 90.60(17) . . ?
O3 Cu1 O1 170.47(16) . . ?
O5 Cu1 O1 91.20(16) . . ?
O3 Cu1 O7 88.37(17) . . ?
O5 Cu1 O7 167.14(16) . . ?
O1 Cu1 O7 87.80(16) . . ?
O3 Cu1 O9 89.23(14) . . ?
O5 Cu1 O9 97.03(16) . . ?
O1 Cu1 O9 99.83(16) . . ?
O7 Cu1 O9 95.77(15) . . ?
O6 Cu2 O8 169.76(16) . . ?
O6 Cu2 O4 89.05(16) . . ?
O8 Cu2 O4 91.12(15) . . ?
O6 Cu2 O2 89.52(15) . . ?
O8 Cu2 O2 87.91(16) . . ?
O4 Cu2 O2 166.41(15) . . ?
O6 Cu2 O10 91.79(15) . . ?
O8 Cu2 O10 98.14(15) . . ?
O4 Cu2 O10 103.14(15) . . ?
O2 Cu2 O10 90.42(15) . . ?
O15 Cu3 O17 89.92(17) . . ?
O15 Cu3 O19 92.28(16) . . ?
O17 Cu3 O19 168.39(15) . . ?
O15 Cu3 O13 168.76(16) . . ?
O17 Cu3 O13 88.39(18) . . ?
O19 Cu3 O13 87.23(17) . . ?
O15 Cu3 O21 95.61(16) . . ?
O17 Cu3 O21 90.43(14) . . ?
O19 Cu3 O21 100.69(16) . . ?
O13 Cu3 O21 95.52(16) . . ?
O16 Cu4 O14 168.30(16) . . ?
O16 Cu4 O18 88.98(16) . . ?
O14 Cu4 O18 90.47(15) . . ?
O16 Cu4 O20 90.38(15) . . ?
O14 Cu4 O20 87.68(15) . . ?
O18 Cu4 O20 167.72(16) . . ?
O16 Cu4 O22 91.96(15) . . ?
O14 Cu4 O22 99.59(15) . . ?
O18 Cu4 O22 102.09(15) . . ?
O20 Cu4 O22 90.19(15) . . ?
C1 O1 Cu1 116.8(4) . . ?
C1 O2 Cu2 128.4(4) . . ?
C9 O3 Cu1 125.7(4) . . ?
C9 O4 Cu2 118.3(3) . . ?
C18 O5 Cu1 121.0(4) . . ?
C18 O6 Cu2 122.7(3) . . ?
C76 O7 Cu1 123.9(3) . . ?
C76 O8 Cu2 120.6(4) . . ?
C26 O9 Cu1 118.3(4) . . ?
C29 O10 Cu2 115.4(4) . . ?
C7 O11 C8 114.0(5) . . ?
C15 O12 C16 116.8(5) . . ?
C17 O13 Cu3 123.3(4) . . ?
C17 O14 Cu4 121.0(4) . . ?
C32 O15 Cu3 121.0(3) . . ?
C32 O16 Cu4 124.6(4) . . ?
C33 O17 Cu3 126.6(3) . . ?
C33 O18 Cu4 117.9(4) . . ?
C41 O19 Cu3 117.2(4) . . ?
C41 O20 Cu4 127.4(3) . . ?
C42 O21 Cu3 119.9(4) . . ?
C45 O22 Cu4 115.5(4) . . ?
C24 O23 C25 114.1(4) . . ?
C39 O24 C40 115.1(5) . . ?
C26 N1 C27 122.9(6) . . ?
C26 N1 C28 121.1(6) . . ?
C27 N1 C28 116.0(5) . . ?
C29 N2 C31 122.3(5) . . ?
C29 N2 C30 121.0(5) . . ?
C31 N2 C30 116.7(5) . . ?
C42 N3 C44 120.8(6) . . ?
C42 N3 C43 121.7(6) . . ?
C44 N3 C43 117.4(6) . . ?
C45 N4 C46 121.8(5) . . ?
C45 N4 C47 120.7(5) . . ?
C46 N4 C47 117.4(5) . . ?
O2 C1 O1 125.6(5) . . ?
O2 C1 C2 117.3(5) . . ?
O1 C1 C2 117.1(5) . . ?
C3 C2 C7 119.2(6) . . ?
C3 C2 C1 117.9(5) . . ?
C7 C2 C1 122.9(5) . . ?
C4 C3 C2 120.1(6) . . ?
C5 C4 C3 120.4(7) . . ?
C4 C5 C6 120.9(7) . . ?
C5 C6 C7 119.2(6) . . ?
C5 C6 C32 118.7(5) . 1_456 ?
C7 C6 C32 122.1(5) . 1_456 ?
O11 C7 C2 121.5(5) . . ?
O11 C7 C6 118.5(5) . . ?
C2 C7 C6 119.9(5) . . ?
O4 C9 O3 126.3(5) . . ?
O4 C9 C10 119.7(5) . . ?
O3 C9 C10 114.0(5) . . ?
C11 C10 C15 120.2(5) . . ?
C11 C10 C9 120.3(5) . . ?
C15 C10 C9 119.4(5) . . ?
C10 C11 C12 120.7(5) . . ?
C13 C12 C11 119.0(6) . . ?
C12 C13 C14 122.4(6) . . ?
C13 C14 C15 118.1(5) . . ?
C13 C14 C17 117.3(5) . . ?
C15 C14 C17 124.6(5) . . ?
O12 C15 C14 123.2(5) . . ?
O12 C15 C10 117.3(5) . . ?
C14 C15 C10 119.4(5) . . ?
O13 C17 O14 126.2(5) . . ?
O13 C17 C14 118.2(5) . . ?
O14 C17 C14 115.6(5) . . ?
O5 C18 O6 127.5(5) . . ?
O5 C18 C19 115.9(5) . . ?
O6 C18 C19 116.5(5) . . ?
C20 C19 C24 120.0(5) . . ?
C20 C19 C18 117.9(5) . . ?
C24 C19 C18 122.0(5) . . ?
C19 C20 C21 121.1(5) . . ?
C22 C21 C20 118.7(5) . . ?
C21 C22 C23 122.0(5) . . ?
C22 C23 C24 118.5(5) . . ?
C22 C23 C41 118.4(5) . 1_556 ?
C24 C23 C41 123.1(5) . 1_556 ?
O23 C24 C23 121.4(5) . . ?
O23 C24 C19 118.8(5) . . ?
C23 C24 C19 119.7(5) . . ?
O9 C26 N1 126.7(6) . . ?
O10 C29 N2 125.2(6) . . ?
O16 C32 O15 125.1(5) . . ?
O16 C32 C6 117.3(5) . 1_654 ?
O15 C32 C6 117.6(5) . 1_654 ?
O17 C33 O18 126.1(5) . . ?
O17 C33 C34 116.4(5) . . ?
O18 C33 C34 117.4(5) . . ?
C35 C34 C39 120.4(5) . . ?
C35 C34 C33 120.6(5) . . ?
C39 C34 C33 118.8(5) . . ?
C36 C35 C34 120.2(5) . . ?
C35 C36 C37 119.9(6) . . ?
C36 C37 C38 120.7(5) . . ?
C39 C38 C37 119.3(5) . . ?
C39 C38 C76 123.9(5) . 1_655 ?
C37 C38 C76 116.8(5) . 1_655 ?
O24 C39 C38 124.3(5) . . ?
O24 C39 C34 116.1(5) . . ?
C38 C39 C34 119.3(5) . . ?
O20 C41 O19 125.9(5) . . ?
O20 C41 C23 118.2(5) . 1_554 ?
O19 C41 C23 115.9(5) . 1_554 ?
O21 C42 N3 125.9(6) . . ?
O22 C45 N4 125.4(5) . . ?
O7 C76 O8 125.9(5) . . ?
O7 C76 C38 118.7(5) . 1_455 ?
O8 C76 C38 115.3(5) . 1_455 ?

loop_
_geom_bond_atom_site_label_1
_geom_bond_atom_site_label_2
_geom_bond_distance
_geom_bond_site_symmetry_2
_geom_bond_publ_flag
Cu1 O3 1.961(4) . ?
Cu1 O5 1.965(4) . ?
Cu1 O1 1.967(4) . ?
Cu1 O7 1.979(4) . ?
Cu1 O9 2.155(3) . ?
Cu2 O6 1.952(4) . ?
Cu2 O8 1.956(3) . ?
Cu2 O4 1.972(4) . ?
Cu2 O2 2.005(4) . ?
Cu2 O10 2.169(4) . ?
Cu3 O15 1.944(4) . ?
Cu3 O17 1.960(4) . ?
Cu3 O19 1.970(4) . ?
Cu3 O13 1.994(4) . ?
Cu3 O21 2.153(4) . ?
Cu4 O16 1.943(4) . ?
Cu4 O14 1.961(4) . ?
Cu4 O18 1.962(4) . ?
Cu4 O20 1.986(3) . ?
Cu4 O22 2.183(3) . ?
O1 C1 1.259(7) . ?
O2 C1 1.257(7) . ?
O3 C9 1.282(6) . ?
O4 C9 1.242(7) . ?
O5 C18 1.247(6) . ?
O6 C18 1.247(6) . ?
O7 C76 1.258(6) . ?
O8 C76 1.260(6) . ?
O9 C26 1.233(7) . ?
O10 C29 1.248(7) . ?
O11 C7 1.359(7) . ?
O11 C8 1.435(7) . ?
O12 C15 1.368(7) . ?
O12 C16 1.415(7) . ?
O13 C17 1.242(7) . ?
O14 C17 1.275(7) . ?
O15 C32 1.278(7) . ?
O16 C32 1.264(7) . ?
O17 C33 1.256(6) . ?
O18 C33 1.258(6) . ?
O19 C41 1.268(6) . ?
O20 C41 1.249(6) . ?
O21 C42 1.218(7) . ?
O22 C45 1.233(6) . ?
O23 C24 1.381(6) . ?
O23 C25 1.442(7) . ?
O24 C39 1.377(6) . ?
O24 C40 1.446(7) . ?
N1 C26 1.314(7) . ?
N1 C27 1.445(8) . ?
N1 C28 1.452(8) . ?
N2 C29 1.319(7) . ?
N2 C31 1.424(8) . ?
N2 C30 1.470(8) . ?
N3 C42 1.320(7) . ?
N3 C44 1.463(8) . ?
N3 C43 1.479(9) . ?
N4 C45 1.327(7) . ?
N4 C46 1.449(7) . ?
N4 C47 1.455(8) . ?
C1 C2 1.504(8) . ?
C2 C3 1.396(8) . ?
C2 C7 1.407(8) . ?
C3 C4 1.397(9) . ?
C4 C5 1.372(9) . ?
C5 C6 1.388(9) . ?
C6 C7 1.414(8) . ?
C6 C32 1.517(8) 1_456 ?
C9 C10 1.512(7) . ?
C10 C11 1.376(8) . ?
C10 C15 1.416(7) . ?
C11 C12 1.381(8) . ?
C12 C13 1.382(8) . ?
C13 C14 1.393(8) . ?
C14 C15 1.402(7) . ?
C14 C17 1.517(7) . ?
C18 C19 1.506(7) . ?
C19 C20 1.376(7) . ?
C19 C24 1.404(7) . ?
C20 C21 1.388(8) . ?
C21 C22 1.385(7) . ?
C22 C23 1.388(7) . ?
C23 C24 1.405(7) . ?
C23 C41 1.509(7) 1_556 ?
C32 C6 1.517(8) 1_654 ?
C33 C34 1.499(7) . ?
C34 C35 1.384(7) . ?
C34 C39 1.407(7) . ?
C35 C36 1.380(8) . ?
C36 C37 1.385(8) . ?
C37 C38 1.402(7) . ?
C38 C39 1.391(7) . ?
C38 C76 1.508(7) 1_655 ?
C41 C23 1.509(7) 1_554 ?
C76 C38 1.508(7) 1_455 ?
